data_7155971
loop_
_publ_author_name
'Grellepois, Fabienne'
'Ben Jamaa, Abdelkhalek'
'Saraiva Rosa, Nathalie'

_publ_section_title
;
 \a-Trifluoromethylated tertiary homoallylic amines: diastereoselective
 synthesis and conversion into \b-aminoesters, \g- and \d-aminoalcohols,
 azetidines and pyrrolidines
;
_journal_name_full 'Organic &amp; Biomolecular Chemistry'
_journal_paper_doi 10.1039/C7OB02506H
_journal_year 2017
_chemical_absolute_configuration ad
_chemical_formula_sum 'C15 H22 F3 N O2 S'
_chemical_formula_weight 337.40
_chemical_name_systematic
;
 ?
;
_space_group_IT_number 19
_symmetry_cell_setting orthorhombic
_symmetry_space_group_name_Hall 'P 2ac 2ab'
_symmetry_space_group_name_H-M 'P 21 21 21'
_atom_sites_solution_hydrogens geom
_atom_sites_solution_primary direct
_atom_sites_solution_secondary difmap
_audit_creation_method SHELXL-97
_audit_update_record
;
2017-10-03 deposited with the CCDC.
2017-11-01 downloaded from the CCDC.
;
_cell_angle_alpha 90.00
_cell_angle_beta 90.00
_cell_angle_gamma 90.00
_cell_formula_units_Z 4
_cell_length_a 8.1745(5)
_cell_length_b 10.1237(6)
_cell_length_c 20.5314(12)
_cell_measurement_reflns_used 9745
_cell_measurement_temperature 100(2)
_cell_measurement_theta_max 74.57
_cell_measurement_theta_min 4.31
_cell_volume 1699.10(18)
_computing_cell_refinement 'Bruker SAINT'
_computing_data_collection 'Bruker APEX2'
_computing_data_reduction 'Bruker SAINT'
_computing_molecular_graphics 'Ortep-3 for Windows (Farrugia, 1997)'
_computing_publication_material 'WinGX publication routines (Farrugia, 1999)'
_computing_structure_refinement 'SHELXL-97 (Sheldrick, 1997)'
_computing_structure_solution 'SHELXS-97 (Sheldrick 2008)'
_diffrn_ambient_temperature 100(2)
_diffrn_measured_fraction_theta_full 0.999
_diffrn_measured_fraction_theta_max 1.000
_diffrn_measurement_device_type CMOS
_diffrn_measurement_method '\f and \w scans'
_diffrn_radiation_monochromator 'multilayer mirrors'
_diffrn_radiation_source microsource
_diffrn_radiation_type CuK\a
_diffrn_radiation_wavelength 1.54178
_diffrn_reflns_av_R_equivalents 0.0346
_diffrn_reflns_av_sigmaI/netI 0.0198
_diffrn_reflns_limit_h_max 10
_diffrn_reflns_limit_h_min -10
_diffrn_reflns_limit_k_max 12
_diffrn_reflns_limit_k_min -12
_diffrn_reflns_limit_l_max 25
_diffrn_reflns_limit_l_min -25
_diffrn_reflns_number 32217
_diffrn_reflns_theta_full 74.60
_diffrn_reflns_theta_max 74.60
_diffrn_reflns_theta_min 4.31
_diffrn_standards_number 0
_exptl_absorpt_coefficient_mu 2.026
_exptl_absorpt_correction_type none
_exptl_crystal_colour colourless
_exptl_crystal_density_diffrn 1.319
_exptl_crystal_density_method 'not measured'
_exptl_crystal_description prismatic
_exptl_crystal_F_000 712
_exptl_crystal_size_max 0.2
_exptl_crystal_size_mid 0.1
_exptl_crystal_size_min 0.1
_refine_diff_density_max 0.381
_refine_diff_density_min -0.160
_refine_diff_density_rms 0.049
_refine_ls_abs_structure_details 'Flack H D (1983), Acta Cryst. A39, 876-881'
_refine_ls_abs_structure_Flack 0.050(15)
_refine_ls_extinction_method none
_refine_ls_goodness_of_fit_ref 1.056
_refine_ls_hydrogen_treatment mixed
_refine_ls_matrix_type full
_refine_ls_number_parameters 210
_refine_ls_number_reflns 3474
_refine_ls_number_restraints 0
_refine_ls_restrained_S_all 1.056
_refine_ls_R_factor_all 0.0312
_refine_ls_R_factor_gt 0.0298
_refine_ls_shift/su_max 0.032
_refine_ls_shift/su_mean 0.002
_refine_ls_structure_factor_coef Fsqd
_refine_ls_weighting_details 'calc w=1/[\s^2^(Fo^2^)+(0.0439P)^2^+0.5049P] where P=(Fo^2^+2Fc^2^)/3'
_refine_ls_weighting_scheme calc
_refine_ls_wR_factor_gt 0.0751
_refine_ls_wR_factor_ref 0.0760
_reflns_number_gt 3356
_reflns_number_total 3474
_reflns_threshold_expression >2sigma(I)
_cod_data_source_file c7ob02506h2.cif
_cod_data_source_block cu_14fg004_0m
_cod_original_sg_symbol_H-M P2(1)2(1)2(1)
_cod_database_code 7155971

loop_
_symmetry_equiv_pos_as_xyz
'x, y, z'
'x+1/2, -y+1/2, -z'
'-x, y+1/2, -z+1/2'
'-x+1/2, -y, z+1/2'

loop_
_atom_site_label
_atom_site_type_symbol
_atom_site_fract_x
_atom_site_fract_y
_atom_site_fract_z
_atom_site_U_iso_or_equiv
_atom_site_adp_type
_atom_site_occupancy
_atom_site_symmetry_multiplicity
_atom_site_calc_flag
_atom_site_refinement_flags
S1 S 0.21769(4) -0.06316(3) 0.251072(18) 0.01709(9) Uani 1 1 d .
F1 F 0.24696(13) -0.19147(9) 0.12129(5) 0.0255(2) Uani 1 1 d .
F2 F 0.41151(12) -0.04535(10) 0.08217(5) 0.0277(2) Uani 1 1 d .
F3 F 0.19126(14) -0.09658(11) 0.03059(5) 0.0291(2) Uani 1 1 d .
N1 N 0.23836(16) 0.04981(14) 0.19278(6) 0.0167(3) Uani 1 1 d .
O2 O 0.37126(15) -0.14380(12) 0.25452(6) 0.0267(3) Uani 1 1 d .
O1 O -0.42742(14) 0.13146(12) 0.17980(7) 0.0238(3) Uani 1 1 d .
C1 C 0.2218(2) -0.05138(18) 0.38064(8) 0.0265(4) Uani 1 1 d .
H14 H 0.2179 -0.0015 0.4215 0.040 Uiso 1 1 calc R
H15 H 0.3206 -0.1062 0.3798 0.040 Uiso 1 1 calc R
H1 H 0.1250 -0.1080 0.3774 0.040 Uiso 1 1 calc R
C2 C 0.2249(2) 0.04492(16) 0.32309(7) 0.0211(3) Uani 1 1 d .
C3 C 0.16058(19) 0.03390(16) 0.12850(7) 0.0166(3) Uani 1 1 d .
C4 C 0.17178(18) 0.16678(16) 0.09188(8) 0.0172(3) Uani 1 1 d .
C5 C 0.0991(2) 0.18006(17) 0.03073(8) 0.0205(3) Uani 1 1 d .
H4 H 0.0469 0.1060 0.0114 0.025 Uiso 1 1 calc R
C6 C 0.1017(2) 0.29977(18) -0.00232(8) 0.0231(3) Uani 1 1 d .
H7 H 0.0516 0.3068 -0.0439 0.028 Uiso 1 1 calc R
C7 C 0.1769(2) 0.40837(18) 0.02499(9) 0.0246(4) Uani 1 1 d .
H2 H 0.1793 0.4901 0.0023 0.030 Uiso 1 1 calc R
C8 C 0.3808(3) 0.1281(2) 0.32371(9) 0.0325(4) Uani 1 1 d .
H20 H 0.3746 0.1953 0.2895 0.049 Uiso 1 1 calc R
H19 H 0.4756 0.0710 0.3159 0.049 Uiso 1 1 calc R
H3 H 0.3923 0.1712 0.3662 0.049 Uiso 1 1 calc R
C9 C 0.2493(2) 0.39733(16) 0.08609(9) 0.0233(3) Uani 1 1 d .
H5 H 0.3010 0.4718 0.1053 0.028 Uiso 1 1 calc R
C10 C 0.2460(2) 0.27679(16) 0.11934(8) 0.0195(3) Uani 1 1 d .
H6 H 0.2951 0.2701 0.1612 0.023 Uiso 1 1 calc R
C11 C 0.2532(2) -0.07448(17) 0.09037(8) 0.0206(3) Uani 1 1 d .
C12 C -0.01912(19) -0.01162(16) 0.13518(8) 0.0187(3) Uani 1 1 d .
H8 H -0.0558 -0.0476 0.0928 0.022 Uiso 1 1 calc R
H9 H -0.0240 -0.0843 0.1674 0.022 Uiso 1 1 calc R
C13 C -0.1377(2) 0.09652(16) 0.15612(9) 0.0208(3) Uani 1 1 d .
H11 H -0.0880 0.1490 0.1917 0.025 Uiso 1 1 calc R
H10 H -0.1586 0.1565 0.1190 0.025 Uiso 1 1 calc R
C14 C -0.2988(2) 0.03772(17) 0.17945(9) 0.0240(3) Uani 1 1 d .
H12 H -0.3292 -0.0368 0.1507 0.029 Uiso 1 1 calc R
H13 H -0.2842 0.0024 0.2240 0.029 Uiso 1 1 calc R
C15 C 0.0709(3) 0.12892(18) 0.32227(9) 0.0298(4) Uani 1 1 d .
H18 H -0.0246 0.0721 0.3155 0.045 Uiso 1 1 calc R
H16 H 0.0780 0.1936 0.2869 0.045 Uiso 1 1 calc R
H17 H 0.0600 0.1752 0.3640 0.045 Uiso 1 1 calc R
H1N H 0.335(3) 0.080(2) 0.1927(10) 0.021(5) Uiso 1 1 d .
H1O H -0.400(3) 0.190(3) 0.2069(12) 0.041(7) Uiso 1 1 d .

loop_
_atom_site_aniso_label
_atom_site_aniso_U_11
_atom_site_aniso_U_22
_atom_site_aniso_U_33
_atom_site_aniso_U_23
_atom_site_aniso_U_13
_atom_site_aniso_U_12
S1 0.01727(17) 0.01773(17) 0.01627(16) 0.00296(15) 0.00164(15) 0.00113(13)
F1 0.0294(6) 0.0178(4) 0.0293(5) 0.0013(4) 0.0026(4) 0.0034(4)
F2 0.0193(5) 0.0279(5) 0.0358(5) -0.0026(4) 0.0090(4) 0.0008(4)
F3 0.0363(6) 0.0304(6) 0.0207(5) -0.0059(4) -0.0018(4) 0.0045(5)
N1 0.0130(6) 0.0209(6) 0.0162(6) 0.0036(5) -0.0016(5) -0.0017(6)
O2 0.0279(6) 0.0282(6) 0.0240(6) 0.0055(6) 0.0027(5) 0.0116(5)
O1 0.0147(5) 0.0224(6) 0.0342(7) -0.0048(6) 0.0005(5) -0.0018(5)
C1 0.0376(9) 0.0258(8) 0.0162(7) 0.0020(6) -0.0002(7) 0.0036(8)
C2 0.0285(8) 0.0186(8) 0.0162(7) 0.0000(6) -0.0010(6) -0.0011(7)
C3 0.0144(7) 0.0193(8) 0.0161(7) 0.0024(6) -0.0008(6) -0.0003(6)
C4 0.0127(7) 0.0207(8) 0.0182(7) 0.0040(6) 0.0034(6) 0.0013(6)
C5 0.0168(7) 0.0251(8) 0.0197(8) 0.0013(6) -0.0002(6) 0.0011(7)
C6 0.0211(8) 0.0304(9) 0.0179(7) 0.0050(7) 0.0010(7) 0.0056(7)
C7 0.0228(8) 0.0241(9) 0.0270(9) 0.0101(7) 0.0041(7) 0.0038(7)
C8 0.0379(10) 0.0352(10) 0.0244(9) -0.0006(8) -0.0047(8) -0.0127(9)
C9 0.0190(8) 0.0204(8) 0.0306(9) 0.0026(6) 0.0001(7) -0.0018(6)
C10 0.0167(8) 0.0219(8) 0.0198(7) 0.0029(6) -0.0004(6) 0.0011(6)
C11 0.0183(8) 0.0214(8) 0.0220(7) 0.0013(6) 0.0009(6) 0.0003(7)
C12 0.0138(7) 0.0204(8) 0.0219(8) 0.0018(6) -0.0011(6) -0.0014(6)
C13 0.0147(7) 0.0209(8) 0.0266(8) 0.0006(6) 0.0004(6) -0.0002(6)
C14 0.0152(7) 0.0220(8) 0.0348(9) 0.0027(7) 0.0009(7) -0.0016(6)
C15 0.0388(10) 0.0247(8) 0.0258(9) -0.0013(8) 0.0037(8) 0.0084(8)

loop_
_atom_type_symbol
_atom_type_description
_atom_type_scat_dispersion_real
_atom_type_scat_dispersion_imag
_atom_type_scat_source
C C 0.0181 0.0091 'International Tables Vol C Tables 4.2.6.8 and 6.1.1.4'
H H 0.0000 0.0000 'International Tables Vol C Tables 4.2.6.8 and 6.1.1.4'
N N 0.0311 0.0180 'International Tables Vol C Tables 4.2.6.8 and 6.1.1.4'
O O 0.0492 0.0322 'International Tables Vol C Tables 4.2.6.8 and 6.1.1.4'
F F 0.0727 0.0534 'International Tables Vol C Tables 4.2.6.8 and 6.1.1.4'
S S 0.3331 0.5567 'International Tables Vol C Tables 4.2.6.8 and 6.1.1.4'

loop_
_geom_angle_atom_site_label_1
_geom_angle_atom_site_label_2
_geom_angle_atom_site_label_3
_geom_angle
O2 S1 N1 108.86(7)
O2 S1 C2 105.00(8)
N1 S1 C2 99.55(7)
C3 N1 S1 121.68(11)
C3 N1 H1N 116.1(14)
S1 N1 H1N 110.2(14)
C14 O1 H1O 106.0(18)
C2 C1 H14 109.5
C2 C1 H15 109.5
H14 C1 H15 109.5
C2 C1 H1 109.5
H14 C1 H1 109.5
H15 C1 H1 109.5
C15 C2 C8 112.52(15)
C15 C2 C1 110.54(15)
C8 C2 C1 110.98(15)
C15 C2 S1 107.29(12)
C8 C2 S1 111.18(12)
C1 C2 S1 103.93(11)
N1 C3 C4 108.38(13)
N1 C3 C12 111.29(13)
C4 C3 C12 111.06(12)
N1 C3 C11 108.65(12)
C4 C3 C11 110.05(13)
C12 C3 C11 107.37(13)
C10 C4 C5 118.32(15)
C10 C4 C3 121.82(14)
C5 C4 C3 119.79(15)
C6 C5 C4 121.13(16)
C6 C5 H4 119.4
C4 C5 H4 119.4
C7 C6 C5 120.26(15)
C7 C6 H7 119.9
C5 C6 H7 119.9
C6 C7 C9 119.48(16)
C6 C7 H2 120.3
C9 C7 H2 120.3
C2 C8 H20 109.5
C2 C8 H19 109.5
H20 C8 H19 109.5
C2 C8 H3 109.5
H20 C8 H3 109.5
H19 C8 H3 109.5
C7 C9 C10 120.14(16)
C7 C9 H5 119.9
C10 C9 H5 119.9
C4 C10 C9 120.67(15)
C4 C10 H6 119.7
C9 C10 H6 119.7
F2 C11 F1 106.85(13)
F2 C11 F3 106.58(13)
F1 C11 F3 105.65(14)
F2 C11 C3 112.39(14)
F1 C11 C3 111.57(13)
F3 C11 C3 113.31(13)
C13 C12 C3 114.53(13)
C13 C12 H8 108.6
C3 C12 H8 108.6
C13 C12 H9 108.6
C3 C12 H9 108.6
H8 C12 H9 107.6
C14 C13 C12 110.98(13)
C14 C13 H11 109.4
C12 C13 H11 109.4
C14 C13 H10 109.4
C12 C13 H10 109.4
H11 C13 H10 108.0
O1 C14 C13 112.45(13)
O1 C14 H12 109.1
C13 C14 H12 109.1
O1 C14 H13 109.1
C13 C14 H13 109.1
H12 C14 H13 107.8
C2 C15 H18 109.5
C2 C15 H16 109.5
H18 C15 H16 109.5
C2 C15 H17 109.5
H18 C15 H17 109.5
H16 C15 H17 109.5

loop_
_geom_bond_atom_site_label_1
_geom_bond_atom_site_label_2
_geom_bond_distance
S1 O2 1.4991(12)
S1 N1 1.6640(13)
S1 C2 1.8403(16)
F1 C11 1.3448(19)
F2 C11 1.3382(19)
F3 C11 1.3464(19)
N1 C3 1.4738(19)
N1 H1N 0.85(2)
O1 C14 1.416(2)
O1 H1O 0.84(3)
C1 C2 1.532(2)
C1 H14 0.9800
C1 H15 0.9800
C1 H1 0.9800
C2 C15 1.519(2)
C2 C8 1.527(3)
C3 C4 1.544(2)
C3 C12 1.546(2)
C3 C11 1.546(2)
C4 C10 1.388(2)
C4 C5 1.395(2)
C5 C6 1.389(2)
C5 H4 0.9500
C6 C7 1.379(3)
C6 H7 0.9500
C7 C9 1.392(3)
C7 H2 0.9500
C8 H20 0.9800
C8 H19 0.9800
C8 H3 0.9800
C9 C10 1.399(2)
C9 H5 0.9500
C10 H6 0.9500
C12 C13 1.524(2)
C12 H8 0.9900
C12 H9 0.9900
C13 C14 1.523(2)
C13 H11 0.9900
C13 H10 0.9900
C14 H12 0.9900
C14 H13 0.9900
C15 H18 0.9800
C15 H16 0.9800
C15 H17 0.9800

loop_
_geom_hbond_atom_site_label_D
_geom_hbond_atom_site_label_H
_geom_hbond_atom_site_label_A
_geom_hbond_distance_DH
_geom_hbond_distance_HA
_geom_hbond_distance_DA
_geom_hbond_angle_DHA
_geom_hbond_site_symmetry_A
C1 H14 F3 0.98 2.56 3.497(2) 160.0 4
C12 H9 S1 0.99 2.63 3.1116(17) 110.2 .
C14 H12 F2 0.99 2.55 3.210(2) 124.4 1_455

loop_
_geom_torsion_atom_site_label_1
_geom_torsion_atom_site_label_2
_geom_torsion_atom_site_label_3
_geom_torsion_atom_site_label_4
_geom_torsion
O2 S1 N1 C3 102.50(13)
C2 S1 N1 C3 -147.93(13)
O2 S1 C2 C15 -179.72(11)
N1 S1 C2 C15 67.67(12)
O2 S1 C2 C8 56.85(14)
N1 S1 C2 C8 -55.76(13)
O2 S1 C2 C1 -62.60(13)
N1 S1 C2 C1 -175.21(12)
S1 N1 C3 C4 167.89(10)
S1 N1 C3 C12 45.48(17)
S1 N1 C3 C11 -72.54(15)
N1 C3 C4 C10 0.2(2)
C12 C3 C4 C10 122.78(16)
C11 C3 C4 C10 -118.46(16)
N1 C3 C4 C5 -176.67(13)
C12 C3 C4 C5 -54.13(19)
C11 C3 C4 C5 64.64(18)
C10 C4 C5 C6 0.5(2)
C3 C4 C5 C6 177.53(15)
C4 C5 C6 C7 0.0(3)
C5 C6 C7 C9 -0.4(3)
C6 C7 C9 C10 0.2(3)
C5 C4 C10 C9 -0.7(2)
C3 C4 C10 C9 -177.66(14)
C7 C9 C10 C4 0.4(3)
N1 C3 C11 F2 -59.05(16)
C4 C3 C11 F2 59.47(17)
C12 C3 C11 F2 -179.53(13)
N1 C3 C11 F1 60.95(17)
C4 C3 C11 F1 179.47(12)
C12 C3 C11 F1 -59.53(17)
N1 C3 C11 F3 -179.95(13)
C4 C3 C11 F3 -61.43(17)
C12 C3 C11 F3 59.57(17)
N1 C3 C12 C13 75.82(17)
C4 C3 C12 C13 -45.02(19)
C11 C3 C12 C13 -165.39(13)
C3 C12 C13 C14 -164.34(14)
C12 C13 C14 O1 -161.45(14)
